data_9011492
loop_
_publ_author_name
'Merlino, S.'
'Pasero, M.'

_publ_section_title
;
 The crystal structure of lintisite, Na3LiTi2[Si2O6]2O2*2H2O, a new
 titanosilicate from Lovozero (USSR)
;
_journal_name_full 'Zeitschrift fur Kristallographie'
_journal_page_first 137
_journal_page_last 148
_journal_volume 193
_journal_year 1990
_chemical_compound_source 'Lovozero, Kola Peninsula, Russia'
_chemical_formula_sum 'H4 Li Na3 O16 Si4 Ti2'
_chemical_name_mineral Lintisite
_space_group_IT_number 15
_symmetry_space_group_name_Hall '-C 2yc'
_symmetry_space_group_name_H-M 'C 1 2/c 1'
_cell_angle_alpha 90
_cell_angle_beta 91.03
_cell_angle_gamma 90
_cell_length_a 28.583
_cell_length_b 8.600
_cell_length_c 5.219
_cell_formula_units_Z 4
_cell_volume 1282.695
_database_code_amcsd 0010998
_exptl_crystal_density_diffrn 2.817
_cod_original_formula_sum 'Na3 Li Ti2 Si4 O16 H4'
_cod_database_code 9011492

loop_
_space_group_symop_operation_xyz
x,y,z
1/2+x,1/2+y,z
x,-y,1/2+z
1/2+x,1/2-y,1/2+z
-x,y,1/2-z
1/2-x,1/2+y,1/2-z
-x,-y,-z
1/2-x,1/2-y,-z

loop_
_atom_site_label
_atom_site_fract_x
_atom_site_fract_y
_atom_site_fract_z
_atom_site_U_iso_or_equiv
Na1 0.16517 0.18720 0.11610 0.01550
Na2 0.00000 0.34830 0.75000 0.02440
Li 0.00000 0.01110 0.25000 0.01620
Ti 0.16503 0.40500 0.62430 0.00510
Si1 0.26370 0.40760 0.29030 0.00590
Si2 0.09250 0.09860 0.53960 0.00700
O1 0.21562 0.01240 0.44640 0.00790
O2 0.21392 0.26130 0.74230 0.00880
O3 0.12500 0.25110 0.49170 0.00910
O4 0.03770 0.12610 0.51890 0.01050
O5 0.13637 0.43040 0.92730 0.00750
O6 0.11023 0.02650 0.81840 0.00920
O7 0.20683 0.41640 0.28830 0.00690
O8 0.04486 0.39690 0.11780 0.02680
H1 0.04490 0.33400 0.20100 0.04500
H2 0.07360 0.41500 0.10100 0.06600

loop_
_cod_related_entry_id
_cod_related_entry_database
_cod_related_entry_code
1 AMCSD 0010998
